data_1556985
loop_
_publ_author_name
'Yuan, Guohao'
'Takeda, Takashi'
'Hoshino, Norihisa'
'Akutagawa, Tomoyuki'

_publ_section_title
;
 Highly Proton-Conducting Mixed Proton-Transferred
 [(H2PO4--)(H3PO4)]\\infty Networks Supported by
 2,2&#x2032;-Diaminobithiazolium in Crystals
;
_journal_name_full 'The Journal of Physical Chemistry C'
_journal_paper_doi 10.1021/acs.jpcc.9b10130
_journal_year 2020
_chemical_formula_moiety 'C6 H12 N4 O8 P2 S2'
_chemical_formula_sum 'C6 H12 N4 O8 P2 S2'
_chemical_formula_weight 394.25
_space_group_crystal_system monoclinic
_space_group_IT_number 14
_space_group_name_Hall '-P 2ybc'
_space_group_name_H-M_alt 'P 1 21/c 1'
_atom_sites_solution_hydrogens geom
_atom_sites_solution_primary direct
_atom_sites_solution_secondary difmap
_cell_angle_alpha 90.0000
_cell_angle_beta 91.3940
_cell_angle_gamma 90.0000
_cell_formula_units_Z 2
_cell_length_a 4.6777
_cell_length_b 8.7160
_cell_length_c 17.1651
_cell_measurement_reflns_used 3512
_cell_measurement_temperature 150
_cell_measurement_theta_max 68.16
_cell_measurement_theta_min 5.08
_cell_volume 699.628
_computing_cell_refinement 'RAPID AUTO'
_computing_data_collection 'RAPID AUTO (Rigaku, ????)'
_computing_data_reduction 'RAPID AUTO'
_computing_molecular_graphics 'CrystalStructure 4.3'
_computing_publication_material 'CrystalStructure 4.3 (Rigaku, 2018)'
_computing_structure_refinement 'SHELXL97 (Sheldrick, 2008)'
_computing_structure_solution 'SIR2004 (Burla, et al., 2005)'
_diffrn_ambient_temperature 150
_diffrn_detector_area_resol_mean 10.000
_diffrn_measured_fraction_theta_full 1.000
_diffrn_measured_fraction_theta_max 1.000
_diffrn_measurement_device_type 'Rigaku R-AXIS RAPID'
_diffrn_measurement_method \w
_diffrn_radiation_type 'Cu K\a'
_diffrn_radiation_wavelength 1.54187
_diffrn_reflns_av_R_equivalents 0.0844
_diffrn_reflns_av_unetI/netI 0.0566
_diffrn_reflns_Laue_measured_fraction_full 0.000
_diffrn_reflns_Laue_measured_fraction_max 0.000
_diffrn_reflns_limit_h_max 5
_diffrn_reflns_limit_h_min -5
_diffrn_reflns_limit_k_max 10
_diffrn_reflns_limit_k_min -10
_diffrn_reflns_limit_l_max 20
_diffrn_reflns_limit_l_min -20
_diffrn_reflns_number 7573
_diffrn_reflns_point_group_measured_fraction_full 0.000
_diffrn_reflns_point_group_measured_fraction_max 0.000
_diffrn_reflns_theta_full 68.170
_diffrn_reflns_theta_max 68.170
_diffrn_reflns_theta_min 5.155
_diffrn_standards_number 0
_exptl_absorpt_coefficient_mu 6.113
_exptl_absorpt_correction_T_max 0.543
_exptl_absorpt_correction_T_min 0.386
_exptl_absorpt_correction_type multi-scan
_exptl_absorpt_process_details 'ABSCOR (Rigaku, 1995)'
_exptl_crystal_colour colorless
_exptl_crystal_density_diffrn 1.871
_exptl_crystal_density_method 'not measured'
_exptl_crystal_description platelet
_exptl_crystal_F_000 404.00
_exptl_crystal_size_max 0.100
_exptl_crystal_size_mid 0.100
_exptl_crystal_size_min 0.100
_refine_diff_density_max 0.58
_refine_diff_density_min -0.48
_refine_ls_extinction_method none
_refine_ls_goodness_of_fit_ref 1.073
_refine_ls_hydrogen_treatment mixed
_refine_ls_number_parameters 112
_refine_ls_number_reflns 1283
_refine_ls_number_restraints 0
_refine_ls_R_factor_all 0.0418
_refine_ls_R_factor_gt 0.0402
_refine_ls_shift/su_max 0.000
_refine_ls_structure_factor_coef Fsqd
_refine_ls_weighting_details 'w = 1/[\s^2^(Fo^2^)+(0.0643P)^2^+0.3628P] where P=(Fo^2^+2Fc^2^)/3'
_refine_ls_weighting_scheme calc
_refine_ls_wR_factor_gt 0.1074
_refine_ls_wR_factor_ref 0.1097
_reflns_number_gt 1194
_reflns_number_total 1283
_reflns_threshold_expression F^2^>2.0\s(F^2^)
_cod_data_source_file jp9b10130_si_003.cif
_cod_data_source_block 2018041602
_cod_original_cell_volume 699.6348
_cod_database_code 1556985

loop_
_space_group_symop_id
_space_group_symop_operation_xyz
1 +X,+Y,+Z
2 -X,1/2+Y,1/2-Z
3 -X,-Y,-Z
4 +X,-1/2-Y,-1/2+Z

loop_
_atom_site_label
_atom_site_type_symbol
_atom_site_fract_x
_atom_site_fract_y
_atom_site_fract_z
_atom_site_U_iso_or_equiv
_atom_site_adp_type
_atom_site_occupancy
_atom_site_symmetry_multiplicity
_atom_site_calc_flag
_atom_site_refinement_flags
S1 S 0.15030(13) 0.55584(7) 0.33562(3) 0.0242(2) Uani 1 1 d .
P1 P 0.76105(11) -0.01568(7) 0.39904(3) 0.0158(2) Uani 1 1 d .
O1 O 0.4888(3) -0.00295(18) 0.35092(9) 0.0200(4) Uani 1 1 d .
O2 O 0.8765(3) 0.13624(18) 0.42895(9) 0.0188(4) Uani 1 1 d .
O3 O 0.7090(3) -0.13115(19) 0.46730(9) 0.0214(4) Uani 1 1 d .
H6 H 0.8503 -0.1299 0.4984 0.026 Uiso 1 1 calc R
O4 O 0.9846(3) -0.09652(19) 0.34504(9) 0.0205(4) Uani 1 1 d .
H5 H 1.1470 -0.0577 0.3530 0.025 Uiso 1 1 calc R
N1 N 0.4692(4) 0.3721(2) 0.41314(11) 0.0184(4) Uani 1 1 d .
N2 N 0.3356(5) 0.2783(3) 0.28958(11) 0.0243(5) Uani 1 1 d .
C1 C 0.3321(5) 0.3832(3) 0.34420(13) 0.0201(5) Uani 1 1 d .
C2 C 0.2648(5) 0.6076(3) 0.42887(13) 0.0229(5) Uani 1 1 d .
H1 H 0.2162 0.7013 0.4536 0.028 Uiso 1 1 calc R
C3 C 0.4311(5) 0.4984(3) 0.46181(13) 0.0194(5) Uani 1 1 d .
H2 H 0.576(7) 0.306(4) 0.4233(19) 0.040(9) Uiso 1 1 d .
H3 H 0.233(6) 0.298(4) 0.2426(17) 0.039(8) Uiso 1 1 d .
H4 H 0.391(7) 0.188(4) 0.3033(18) 0.038(9) Uiso 1 1 d .

loop_
_atom_site_aniso_label
_atom_site_aniso_U_11
_atom_site_aniso_U_22
_atom_site_aniso_U_33
_atom_site_aniso_U_23
_atom_site_aniso_U_13
_atom_site_aniso_U_12
S1 0.0322(4) 0.0199(4) 0.0203(4) 0.0000(2) -0.0044(3) 0.0062(2)
P1 0.0157(4) 0.0160(4) 0.0158(4) -0.0006(2) 0.0018(2) 0.0003(2)
O1 0.0157(9) 0.0220(9) 0.0223(9) 0.0009(6) 0.0003(7) 0.0000(6)
O2 0.0215(8) 0.0149(8) 0.0200(8) -0.0008(6) 0.0017(6) 0.0004(6)
O3 0.0225(8) 0.0214(9) 0.0202(8) 0.0020(6) -0.0006(6) -0.0046(6)
O4 0.0156(8) 0.0224(9) 0.0235(8) -0.0061(7) 0.0023(6) -0.0012(6)
N1 0.0233(10) 0.0140(10) 0.0180(10) 0.0005(7) 0.0010(7) 0.0026(8)
N2 0.0378(12) 0.0189(11) 0.0162(10) 0.0000(8) -0.0022(8) 0.0029(9)
C1 0.0249(11) 0.0171(12) 0.0185(11) 0.0020(9) 0.0032(9) 0.0000(9)
C2 0.0288(12) 0.0212(13) 0.0188(11) -0.0033(10) -0.0002(9) 0.0021(10)
C3 0.0219(12) 0.0164(12) 0.0201(12) 0.0002(8) 0.0030(10) 0.0005(8)

loop_
_atom_type_symbol
_atom_type_description
_atom_type_scat_dispersion_real
_atom_type_scat_dispersion_imag
_atom_type_scat_source
C C 0.0181 0.0091
;
International Tables for Crystallography
(Vol. C, Tables 4.2.6.8 and 6.1.1.4)
;
H H 0.0000 0.0000
;
International Tables for Crystallography
(Vol. C, Table 6.1.1.4)
;
N N 0.0311 0.0180
;
International Tables for Crystallography
(Vol. C, Tables 4.2.6.8 and 6.1.1.4)
;
O O 0.0492 0.0322
;
International Tables for Crystallography
(Vol. C, Tables 4.2.6.8 and 6.1.1.4)
;
P P 0.2955 0.4335
;
International Tables for Crystallography
(Vol. C, Tables 4.2.6.8 and 6.1.1.4)
;
S S 0.3331 0.5567
;
International Tables for Crystallography
(Vol. C, Tables 4.2.6.8 and 6.1.1.4)
;

loop_
_geom_angle_atom_site_label_1
_geom_angle_atom_site_label_2
_geom_angle_atom_site_label_3
_geom_angle
_geom_angle_site_symmetry_3
C1 S1 C2 90.44(11) .
O1 P1 O2 114.29(9) .
O1 P1 O3 108.21(9) .
O2 P1 O3 111.61(9) .
O1 P1 O4 105.92(9) .
O2 P1 O4 110.67(9) .
O3 P1 O4 105.62(9) .
P1 O3 H6 109.5 .
P1 O4 H5 109.5 .
C1 N1 C3 114.0(2) .
C1 N1 H2 123(2) .
C3 N1 H2 123(2) .
C1 N2 H3 118.1(19) .
C1 N2 H4 117(2) .
H3 N2 H4 123(3) .
N2 C1 N1 124.7(2) .
N2 C1 S1 124.04(19) .
N1 C1 S1 111.25(17) .
C3 C2 S1 111.46(18) .
C3 C2 H1 124.3 .
S1 C2 H1 124.3 .
C2 C3 N1 112.8(2) .
C2 C3 C3 127.4(3) 3_666
N1 C3 C3 119.8(3) 3_666

loop_
_geom_bond_atom_site_label_1
_geom_bond_atom_site_label_2
_geom_bond_distance
_geom_bond_site_symmetry_2
S1 C1 1.733(2) .
S1 C2 1.735(2) .
P1 O1 1.5051(16) .
P1 O2 1.5150(16) .
P1 O3 1.5682(16) .
P1 O4 1.5799(15) .
O3 H6 0.8400 .
O4 H5 0.8400 .
N1 C1 1.336(3) .
N1 C3 1.397(3) .
N1 H2 0.78(3) .
N2 C1 1.310(3) .
N2 H3 0.94(3) .
N2 H4 0.86(3) .
C2 C3 1.345(3) .
C2 H1 0.9500 .
C3 C3 1.447(5) 3_666

loop_
_geom_hbond_atom_site_label_D
_geom_hbond_atom_site_label_H
_geom_hbond_atom_site_label_A
_geom_hbond_site_symmetry_A
_geom_hbond_distance_DA
_geom_hbond_distance_DH
_geom_hbond_distance_HA
_geom_hbond_angle_DHA
_geom_hbond_publ_flag
O3 H6 O2 3_756 2.601(2) 0.840 1.764 174.0 no
O4 H5 O1 1_655 2.495(2) 0.840 1.670 167.0 no
N1 H2 O2 . 2.811(3) 0.78(3) 2.04(3) 169(3) no
N2 H3 O4 2_655 2.933(2) 0.94(3) 2.02(3) 163(3) no
N2 H4 O1 . 2.756(3) 0.86(3) 1.91(3) 170(3) no

loop_
_geom_torsion_atom_site_label_1
_geom_torsion_atom_site_label_2
_geom_torsion_atom_site_label_3
_geom_torsion_atom_site_label_4
_geom_torsion
_geom_torsion_site_symmetry_4
C3 N1 C1 N2 -179.6(2) .
C3 N1 C1 S1 1.0(2) .
C2 S1 C1 N2 179.7(2) .
C2 S1 C1 N1 -0.84(18) .
C1 S1 C2 C3 0.5(2) .
S1 C2 C3 N1 0.0(3) .
S1 C2 C3 C3 179.0(3) 3_666
C1 N1 C3 C2 -0.6(3) .
C1 N1 C3 C3 -179.8(3) 3_666
